data_4330468
loop_
_publ_author_name
'W. Adam Phelan'
'Michael J. Kangas'
'Gregory T. McCandless'
'Brenton L. Drake'
'Neel Haldolaarachchige'
'Liang L. Zhao'
'Jiakui K. Wang'
'Xiaoping P. Wang'
'David P. Young'
'Emilia Morosan'
'Christina Hoffmann'
'Julia Y. Chan'

_publ_section_title
;
 Synthesis, Structure, and Physical Properties of Ln(Cu,Al,Ga)13-x (Ln =
 La-Pr, and Eu) and Eu(Cu,Al)13-x
;
_journal_name_full 'Inorganic Chemistry'
_journal_page_first 10193
_journal_page_last 10202
_journal_paper_doi 10.1021/ic301024t
_journal_volume 51
_journal_year 2012
_chemical_formula_moiety 'Al4.42 Cu5.87 Eu Ga2.48'
_chemical_formula_sum 'Al4.42 Cu5.87 Eu Ga2.48'
_chemical_formula_weight 816.95
_chemical_name_systematic
;
 ?
;
_space_group_IT_number 226
_symmetry_cell_setting cubic
_symmetry_space_group_name_Hall '-F 4a 2 3'
_symmetry_space_group_name_H-M 'F m -3 c'
_atom_sites_solution_hydrogens geom
_atom_sites_solution_primary direct
_atom_sites_solution_secondary difmap
_audit_creation_method SHELXL-97
_cell_angle_alpha 90.00
_cell_angle_beta 90.00
_cell_angle_gamma 90.00
_cell_formula_units_Z 8
_cell_length_a 11.921(3)
_cell_length_b 11.921(3)
_cell_length_c 11.921(3)
_cell_measurement_reflns_used 2104
_cell_measurement_temperature 296(2)
_cell_measurement_theta_max 77.95
_cell_measurement_theta_min 7.37
_cell_volume 1694.1(7)
_computing_cell_refinement ISAW
_computing_data_collection 'SNS PyDAS'
_computing_data_reduction 'ISAW and ANVRED2'
_computing_structure_refinement 'SHELXL-97 (Sheldrick, 2008)'
_diffrn_ambient_temperature 296(2)
_diffrn_measured_fraction_theta_full 0.800
_diffrn_measured_fraction_theta_max 0.160
_diffrn_measurement_device_type 'SNS TOPAZ'
_diffrn_measurement_method 'wavelength resolved Laue'
_diffrn_radiation_probe neutron
_diffrn_radiation_source 'ORNL Spallation Neutron Source'
_diffrn_radiation_type neutron
_diffrn_radiation_wavelength '0.60 - 1.6'
_diffrn_reflns_av_R_equivalents 0.0000
_diffrn_reflns_av_sigmaI/netI 0.0594
_diffrn_reflns_limit_h_max 17
_diffrn_reflns_limit_h_min -23
_diffrn_reflns_limit_k_max 23
_diffrn_reflns_limit_k_min -23
_diffrn_reflns_limit_l_max 22
_diffrn_reflns_limit_l_min -18
_diffrn_reflns_number 2103
_diffrn_reflns_theta_full 20.75
_diffrn_reflns_theta_max 76.95
_diffrn_reflns_theta_min 8.24
_exptl_absorpt_coefficient_mu '0.330 + 21.453 * lambada in cm^-1^'
_exptl_absorpt_correction_T_max 0.4032
_exptl_absorpt_correction_T_min 0.1153
_exptl_absorpt_correction_type numerical
_exptl_absorpt_process_details ANVRED2
_exptl_crystal_colour silver
_exptl_crystal_density_diffrn 6.406
_exptl_crystal_description block
_exptl_crystal_F_000 687
_exptl_crystal_size_max 2.06
_exptl_crystal_size_mid 1.82
_exptl_crystal_size_min 1.44
_refine_diff_density_max 1.933
_refine_diff_density_min -1.138
_refine_diff_density_rms 0.228
_refine_ls_extinction_coef 0.0100(7)
_refine_ls_extinction_expression Fc^*^=kFc[1+0.001xFc^2^\l^3^/sin(2\q)]^-1/4^
_refine_ls_extinction_method SHELXL
_refine_ls_goodness_of_fit_ref 1.031
_refine_ls_hydrogen_treatment mixed
_refine_ls_matrix_type full
_refine_ls_number_parameters 29
_refine_ls_number_reflns 2103
_refine_ls_number_restraints 3
_refine_ls_restrained_S_all 1.030
_refine_ls_R_factor_all 0.0767
_refine_ls_R_factor_gt 0.0767
_refine_ls_shift/su_max 0.001
_refine_ls_shift/su_mean 0.000
_refine_ls_structure_factor_coef Fsqd
_refine_ls_weighting_details 'calc w=1/[\s^2^(Fo^2^)+(0.1557P)^2^+59.5600P] where P=(Fo^2^+2Fc^2^)/3'
_refine_ls_weighting_scheme calc
_refine_ls_wR_factor_gt 0.1935
_refine_ls_wR_factor_ref 0.1935
_reflns_number_gt 2103
_reflns_number_total 2103
_reflns_threshold_expression >2\s(I)
_cod_data_source_file ic301024t_si_002_11.cif
_cod_data_source_block ipts3945eu
_cod_original_cell_volume 1694.2(8)
_cod_original_sg_symbol_Hall '-F 4c 2 3'
_cod_database_code 4330468

loop_
_symmetry_equiv_pos_as_xyz
'x, y, z'
'x, -y, -z'
'-x+1/2, -y+1/2, z'
'-x+1/2, y+1/2, -z'
'-y+1/2, x, z'
'y+1/2, x, -z'
'y, -x+1/2, z'
'-y, -x+1/2, -z'
'y, z, x'
'-y+1/2, -z+1/2, x'
'y, -z, -x'
'-y+1/2, z+1/2, -x'
'-z+1/2, y, x'
'-z+1/2, -y, -x'
'z, -y+1/2, x'
'z, y+1/2, -x'
'z, x, y'
'-z+1/2, x, -y+1/2'
'-z, -x, y'
'z+1/2, -x, -y+1/2'
'-x+1/2, -z, -y'
'-x+1/2, z, y'
'x, -z, y+1/2'
'x, z+1/2, -y'
'x, y+1/2, z+1/2'
'x, -y+1/2, -z+1/2'
'-x+1/2, -y+1, z+1/2'
'-x+1/2, y+1, -z+1/2'
'-y+1/2, x+1/2, z+1/2'
'y+1/2, x+1/2, -z+1/2'
'y, -x+1, z+1/2'
'-y, -x+1, -z+1/2'
'y, z+1/2, x+1/2'
'-y+1/2, -z+1, x+1/2'
'y, -z+1/2, -x+1/2'
'-y+1/2, z+1, -x+1/2'
'-z+1/2, y+1/2, x+1/2'
'-z+1/2, -y+1/2, -x+1/2'
'z, -y+1, x+1/2'
'z, y+1, -x+1/2'
'z, x+1/2, y+1/2'
'-z+1/2, x+1/2, -y+1'
'-z, -x+1/2, y+1/2'
'z+1/2, -x+1/2, -y+1'
'-x+1/2, -z+1/2, -y+1/2'
'-x+1/2, z+1/2, y+1/2'
'x, -z+1/2, y+1'
'x, z+1, -y+1/2'
'x+1/2, y, z+1/2'
'x+1/2, -y, -z+1/2'
'-x+1, -y+1/2, z+1/2'
'-x+1, y+1/2, -z+1/2'
'-y+1, x, z+1/2'
'y+1, x, -z+1/2'
'y+1/2, -x+1/2, z+1/2'
'-y+1/2, -x+1/2, -z+1/2'
'y+1/2, z, x+1/2'
'-y+1, -z+1/2, x+1/2'
'y+1/2, -z, -x+1/2'
'-y+1, z+1/2, -x+1/2'
'-z+1, y, x+1/2'
'-z+1, -y, -x+1/2'
'z+1/2, -y+1/2, x+1/2'
'z+1/2, y+1/2, -x+1/2'
'z+1/2, x, y+1/2'
'-z+1, x, -y+1'
'-z+1/2, -x, y+1/2'
'z+1, -x, -y+1'
'-x+1, -z, -y+1/2'
'-x+1, z, y+1/2'
'x+1/2, -z, y+1'
'x+1/2, z+1/2, -y+1/2'
'x+1/2, y+1/2, z'
'x+1/2, -y+1/2, -z'
'-x+1, -y+1, z'
'-x+1, y+1, -z'
'-y+1, x+1/2, z'
'y+1, x+1/2, -z'
'y+1/2, -x+1, z'
'-y+1/2, -x+1, -z'
'y+1/2, z+1/2, x'
'-y+1, -z+1, x'
'y+1/2, -z+1/2, -x'
'-y+1, z+1, -x'
'-z+1, y+1/2, x'
'-z+1, -y+1/2, -x'
'z+1/2, -y+1, x'
'z+1/2, y+1, -x'
'z+1/2, x+1/2, y'
'-z+1, x+1/2, -y+1/2'
'-z+1/2, -x+1/2, y'
'z+1, -x+1/2, -y+1/2'
'-x+1, -z+1/2, -y'
'-x+1, z+1/2, y'
'x+1/2, -z+1/2, y+1/2'
'x+1/2, z+1, -y'
'-x, -y, -z'
'-x, y, z'
'x-1/2, y-1/2, -z'
'x-1/2, -y-1/2, z'
'y-1/2, -x, -z'
'-y-1/2, -x, z'
'-y, x-1/2, -z'
'y, x-1/2, z'
'-y, -z, -x'
'y-1/2, z-1/2, -x'
'-y, z, x'
'y-1/2, -z-1/2, x'
'z-1/2, -y, -x'
'z-1/2, y, x'
'-z, y-1/2, -x'
'-z, -y-1/2, x'
'-z, -x, -y'
'z-1/2, -x, y-1/2'
'z, x, -y'
'-z-1/2, x, y-1/2'
'x-1/2, z, y'
'x-1/2, -z, -y'
'-x, z, -y-1/2'
'-x, -z-1/2, y'
'-x, -y+1/2, -z+1/2'
'-x, y+1/2, z+1/2'
'x-1/2, y, -z+1/2'
'x-1/2, -y, z+1/2'
'y-1/2, -x+1/2, -z+1/2'
'-y-1/2, -x+1/2, z+1/2'
'-y, x, -z+1/2'
'y, x, z+1/2'
'-y, -z+1/2, -x+1/2'
'y-1/2, z, -x+1/2'
'-y, z+1/2, x+1/2'
'y-1/2, -z, x+1/2'
'z-1/2, -y+1/2, -x+1/2'
'z-1/2, y+1/2, x+1/2'
'-z, y, -x+1/2'
'-z, -y, x+1/2'
'-z, -x+1/2, -y+1/2'
'z-1/2, -x+1/2, y'
'z, x+1/2, -y+1/2'
'-z-1/2, x+1/2, y'
'x-1/2, z+1/2, y+1/2'
'x-1/2, -z+1/2, -y+1/2'
'-x, z+1/2, -y'
'-x, -z, y+1/2'
'-x+1/2, -y, -z+1/2'
'-x+1/2, y, z+1/2'
'x, y-1/2, -z+1/2'
'x, -y-1/2, z+1/2'
'y, -x, -z+1/2'
'-y, -x, z+1/2'
'-y+1/2, x-1/2, -z+1/2'
'y+1/2, x-1/2, z+1/2'
'-y+1/2, -z, -x+1/2'
'y, z-1/2, -x+1/2'
'-y+1/2, z, x+1/2'
'y, -z-1/2, x+1/2'
'z, -y, -x+1/2'
'z, y, x+1/2'
'-z+1/2, y-1/2, -x+1/2'
'-z+1/2, -y-1/2, x+1/2'
'-z+1/2, -x, -y+1/2'
'z, -x, y'
'z+1/2, x, -y+1/2'
'-z, x, y'
'x, z, y+1/2'
'x, -z, -y+1/2'
'-x+1/2, z, -y'
'-x+1/2, -z-1/2, y+1/2'
'-x+1/2, -y+1/2, -z'
'-x+1/2, y+1/2, z'
'x, y, -z'
'x, -y, z'
'y, -x+1/2, -z'
'-y, -x+1/2, z'
'-y+1/2, x, -z'
'y+1/2, x, z'
'-y+1/2, -z+1/2, -x'
'y, z, -x'
'-y+1/2, z+1/2, x'
'y, -z, x'
'z, -y+1/2, -x'
'z, y+1/2, x'
'-z+1/2, y, -x'
'-z+1/2, -y, x'
'-z+1/2, -x+1/2, -y'
'z, -x+1/2, y-1/2'
'z+1/2, x+1/2, -y'
'-z, x+1/2, y-1/2'
'x, z+1/2, y'
'x, -z+1/2, -y'
'-x+1/2, z+1/2, -y-1/2'
'-x+1/2, -z, y'

loop_
_atom_site_label
_atom_site_type_symbol
_atom_site_fract_x
_atom_site_fract_y
_atom_site_fract_z
_atom_site_U_iso_or_equiv
_atom_site_adp_type
_atom_site_occupancy
_atom_site_symmetry_multiplicity
_atom_site_calc_flag
_atom_site_refinement_flags
Eu1 Eu 0.2500 0.2500 0.2500 0.0090(4) Uani 1 24 d S
Cu1 Cu 0.0000 0.0000 0.0000 0.0085(5) Uani 0.767(17) 24 d SP
Cu2 Cu 0.11855(5) 0.17745(4) 0.0000 0.01180(17) Uani 0.4252(16) 2 d SP
Al2 Al 0.11855(5) 0.17745(4) 0.0000 0.01180(17) Uani 0.37(3) 2 d SP
Ga2 Ga 0.11855(5) 0.17745(4) 0.0000 0.01180(17) Uani 0.21(3) 2 d SP

loop_
_atom_site_aniso_label
_atom_site_aniso_U_11
_atom_site_aniso_U_22
_atom_site_aniso_U_33
_atom_site_aniso_U_23
_atom_site_aniso_U_13
_atom_site_aniso_U_12
Eu1 0.0090(4) 0.0090(4) 0.0090(4) 0.000 0.000 0.000
Cu1 0.0085(5) 0.0085(5) 0.0085(5) 0.000 0.000 0.000
Cu2 0.0159(2) 0.0097(2) 0.0097(2) 0.000 0.000 0.00414(15)
Al2 0.0159(2) 0.0097(2) 0.0097(2) 0.000 0.000 0.00414(15)
Ga2 0.0159(2) 0.0097(2) 0.0097(2) 0.000 0.000 0.00414(15)

loop_
_atom_type_symbol
_atom_type_description
_atom_type_scat_dispersion_real
_atom_type_scat_dispersion_imag
_atom_type_scat_source
Al Al 0.0000 0.0000 'International Tables Vol C Tables 4.2.6.8 and 6.1.1.4'
Cu Cu 0.0000 0.0000 'International Tables Vol C Tables 4.2.6.8 and 6.1.1.4'
Eu Eu 0.0000 -1.2600 'International Tables Vol C Tables 4.2.6.8 and 6.1.1.4'
Ga Ga 0.0000 0.0000 'International Tables Vol C Tables 4.2.6.8 and 6.1.1.4'

loop_
_geom_angle_atom_site_label_1
_geom_angle_atom_site_label_2
_geom_angle_atom_site_label_3
_geom_angle
_geom_angle_site_symmetry_1
_geom_angle_site_symmetry_3
Cu2 Eu1 Ga2 129.029(16) . 45
Cu2 Eu1 Ga2 44.616(14) . 17
Ga2 Eu1 Ga2 146.590(16) 45 17
Cu2 Eu1 Ga2 146.590(16) . 133_655
Ga2 Eu1 Ga2 44.616(14) 45 133_655
Ga2 Eu1 Ga2 163.576(17) 17 133_655
Cu2 Eu1 Ga2 44.616(14) . 9
Ga2 Eu1 Ga2 163.576(17) 45 9
Ga2 Eu1 Ga2 44.616(14) 17 9
Ga2 Eu1 Ga2 129.029(16) 133_655 9
Cu2 Eu1 Ga2 163.576(17) . 126_655
Ga2 Eu1 Ga2 44.616(14) 45 126_655
Ga2 Eu1 Ga2 129.029(16) 17 126_655
Ga2 Eu1 Ga2 44.616(14) 133_655 126_655
Ga2 Eu1 Ga2 146.590(16) 9 126_655
Cu2 Eu1 Al2 129.029(16) . 45
Ga2 Eu1 Al2 0.000(17) 45 45
Ga2 Eu1 Al2 146.590(16) 17 45
Ga2 Eu1 Al2 44.616(14) 133_655 45
Ga2 Eu1 Al2 163.576(17) 9 45
Ga2 Eu1 Al2 44.616(14) 126_655 45
Cu2 Eu1 Al2 44.616(14) . 17
Ga2 Eu1 Al2 146.590(16) 45 17
Ga2 Eu1 Al2 0.000(17) 17 17
Ga2 Eu1 Al2 163.576(17) 133_655 17
Ga2 Eu1 Al2 44.616(14) 9 17
Ga2 Eu1 Al2 129.029(16) 126_655 17
Al2 Eu1 Al2 146.590(16) 45 17
Cu2 Eu1 Cu2 163.576(17) . 126_655
Ga2 Eu1 Cu2 44.616(14) 45 126_655
Ga2 Eu1 Cu2 129.029(16) 17 126_655
Ga2 Eu1 Cu2 44.616(14) 133_655 126_655
Ga2 Eu1 Cu2 146.590(16) 9 126_655
Ga2 Eu1 Cu2 0.0 126_655 126_655
Al2 Eu1 Cu2 44.616(14) 45 126_655
Al2 Eu1 Cu2 129.029(16) 17 126_655
Cu2 Eu1 Cu2 44.616(14) . 9
Ga2 Eu1 Cu2 163.576(17) 45 9
Ga2 Eu1 Cu2 44.616(14) 17 9
Ga2 Eu1 Cu2 129.029(16) 133_655 9
Ga2 Eu1 Cu2 0.00(2) 9 9
Ga2 Eu1 Cu2 146.590(16) 126_655 9
Al2 Eu1 Cu2 163.576(17) 45 9
Al2 Eu1 Cu2 44.616(14) 17 9
Cu2 Eu1 Cu2 146.590(16) 126_655 9
Ga2 Cu1 Ga2 180.00(3) 113 17
Ga2 Cu1 Ga2 62.490(5) 113 105
Ga2 Cu1 Ga2 117.510(5) 17 105
Ga2 Cu1 Ga2 117.510(5) 113 9
Ga2 Cu1 Ga2 62.490(5) 17 9
Ga2 Cu1 Ga2 180.00(3) 105 9
Ga2 Cu1 Cu2 62.490(5) 113 97
Ga2 Cu1 Cu2 117.510(5) 17 97
Ga2 Cu1 Cu2 62.490(5) 105 97
Ga2 Cu1 Cu2 117.510(5) 9 97
Ga2 Cu1 Ga2 62.490(5) 113 97
Ga2 Cu1 Ga2 117.510(5) 17 97
Ga2 Cu1 Ga2 62.490(5) 105 97
Ga2 Cu1 Ga2 117.510(5) 9 97
Cu2 Cu1 Ga2 0.00(3) 97 97
Ga2 Cu1 Al2 0.00(3) 113 113
Ga2 Cu1 Al2 180.000(13) 17 113
Ga2 Cu1 Al2 62.490(5) 105 113
Ga2 Cu1 Al2 117.510(5) 9 113
Cu2 Cu1 Al2 62.490(5) 97 113
Ga2 Cu1 Al2 62.490(5) 97 113
Ga2 Cu1 Cu2 117.510(5) 113 9
Ga2 Cu1 Cu2 62.490(5) 17 9
Ga2 Cu1 Cu2 180.00(3) 105 9
Ga2 Cu1 Cu2 0.00(3) 9 9
Cu2 Cu1 Cu2 117.510(5) 97 9
Ga2 Cu1 Cu2 117.510(5) 97 9
Al2 Cu1 Cu2 117.510(5) 113 9
Ga2 Cu1 Cu2 62.490(5) 113 105
Ga2 Cu1 Cu2 117.510(5) 17 105
Ga2 Cu1 Cu2 0.00(3) 105 105
Ga2 Cu1 Cu2 180.00(3) 9 105
Cu2 Cu1 Cu2 62.490(5) 97 105
Ga2 Cu1 Cu2 62.490(5) 97 105
Al2 Cu1 Cu2 62.490(5) 113 105
Cu2 Cu1 Cu2 180.00(3) 9 105
Ga2 Cu1 Al2 180.00(3) 113 17
Ga2 Cu1 Al2 0.00(3) 17 17
Ga2 Cu1 Al2 117.510(5) 105 17
Ga2 Cu1 Al2 62.490(5) 9 17
Cu2 Cu1 Al2 117.510(5) 97 17
Ga2 Cu1 Al2 117.510(5) 97 17
Al2 Cu1 Al2 180.00(3) 113 17
Cu2 Cu1 Al2 62.490(5) 9 17
Cu2 Cu1 Al2 117.510(5) 105 17
Ga2 Cu1 Al2 62.490(5) 113 105
Ga2 Cu1 Al2 117.510(5) 17 105
Ga2 Cu1 Al2 0.00(3) 105 105
Ga2 Cu1 Al2 180.00(3) 9 105
Cu2 Cu1 Al2 62.490(5) 97 105
Ga2 Cu1 Al2 62.490(5) 97 105
Al2 Cu1 Al2 62.490(5) 113 105
Cu2 Cu1 Al2 180.00(3) 9 105
Cu2 Cu1 Al2 0.00(3) 105 105
Al2 Cu1 Al2 117.510(5) 17 105
Ga2 Cu1 Cu2 180.00(3) 113 17
Ga2 Cu1 Cu2 0.00(3) 17 17
Ga2 Cu1 Cu2 117.510(5) 105 17
Ga2 Cu1 Cu2 62.490(5) 9 17
Cu2 Cu1 Cu2 117.510(5) 97 17
Ga2 Cu1 Cu2 117.510(5) 97 17
Al2 Cu1 Cu2 180.00(3) 113 17
Cu2 Cu1 Cu2 62.490(5) 9 17
Cu2 Cu1 Cu2 117.510(5) 105 17
Al2 Cu1 Cu2 0.00(3) 17 17
Al2 Cu1 Cu2 117.510(5) 105 17
Ga2 Cu2 Al2 0.000(7) 173 173
Ga2 Cu2 Cu2 0.000(7) 173 173
Al2 Cu2 Cu2 0.000(7) 173 173
Ga2 Cu2 Ga2 90.0 173 5
Al2 Cu2 Ga2 90.0 173 5
Cu2 Cu2 Ga2 90.0 173 5
Ga2 Cu2 Al2 90.0 173 5
Al2 Cu2 Al2 90.0 173 5
Cu2 Cu2 Al2 90.0 173 5
Ga2 Cu2 Al2 0.00(3) 5 5
Ga2 Cu2 Cu2 90.0 173 5
Al2 Cu2 Cu2 90.0 173 5
Cu2 Cu2 Cu2 90.0 173 5
Ga2 Cu2 Cu2 0.00(3) 5 5
Al2 Cu2 Cu2 0.00(3) 5 5
Ga2 Cu2 Cu1 162.36(3) 173 .
Al2 Cu2 Cu1 162.36(3) 173 .
Cu2 Cu2 Cu1 162.36(3) 173 .
Ga2 Cu2 Cu1 107.64(3) 5 .
Al2 Cu2 Cu1 107.64(3) 5 .
Cu2 Cu2 Cu1 107.64(3) 5 .
Ga2 Cu2 Ga2 113.840(19) 173 66_454
Al2 Cu2 Ga2 113.840(19) 173 66_454
Cu2 Cu2 Ga2 113.840(19) 173 66_454
Ga2 Cu2 Ga2 116.14(2) 5 66_454
Al2 Cu2 Ga2 116.14(2) 5 66_454
Cu2 Cu2 Ga2 116.14(2) 5 66_454
Cu1 Cu2 Ga2 58.755(3) . 66_454
Ga2 Cu2 Al2 113.840(19) 173 66_454
Al2 Cu2 Al2 113.840(19) 173 66_454
Cu2 Cu2 Al2 113.840(19) 173 66_454
Ga2 Cu2 Al2 116.14(2) 5 66_454
Al2 Cu2 Al2 116.14(2) 5 66_454
Cu2 Cu2 Al2 116.14(2) 5 66_454
Cu1 Cu2 Al2 58.755(3) . 66_454
Ga2 Cu2 Al2 0.000(13) 66_454 66_454
Ga2 Cu2 Cu2 113.840(19) 173 66_454
Al2 Cu2 Cu2 113.840(19) 173 66_454
Cu2 Cu2 Cu2 113.840(19) 173 66_454
Ga2 Cu2 Cu2 116.14(2) 5 66_454
Al2 Cu2 Cu2 116.14(2) 5 66_454
Cu2 Cu2 Cu2 116.14(2) 5 66_454
Cu1 Cu2 Cu2 58.755(3) . 66_454
Ga2 Cu2 Cu2 0.000(13) 66_454 66_454
Al2 Cu2 Cu2 0.000(13) 66_454 66_454
Ga2 Cu2 Cu2 134.128(12) 173 178
Al2 Cu2 Cu2 134.128(12) 173 178
Cu2 Cu2 Cu2 134.128(12) 173 178
Ga2 Cu2 Cu2 61.44(3) 5 178
Al2 Cu2 Cu2 61.44(3) 5 178
Cu2 Cu2 Cu2 61.44(3) 5 178
Cu1 Cu2 Cu2 58.755(3) . 178
Ga2 Cu2 Cu2 60.0 66_454 178
Al2 Cu2 Cu2 60.0 66_454 178
Cu2 Cu2 Cu2 60.0 66_454 178
Ga2 Cu2 Ga2 134.128(12) 173 178
Al2 Cu2 Ga2 134.128(12) 173 178
Cu2 Cu2 Ga2 134.128(12) 173 178
Ga2 Cu2 Ga2 61.44(3) 5 178
Al2 Cu2 Ga2 61.44(3) 5 178
Cu2 Cu2 Ga2 61.44(3) 5 178
Cu1 Cu2 Ga2 58.755(3) . 178
Ga2 Cu2 Ga2 60.0 66_454 178
Al2 Cu2 Ga2 60.0 66_454 178
Cu2 Cu2 Ga2 60.0 66_454 178
Cu2 Cu2 Ga2 0.00(3) 178 178

loop_
_geom_bond_atom_site_label_1
_geom_bond_atom_site_label_2
_geom_bond_distance
_geom_bond_site_symmetry_2
Eu1 Cu2 3.4765(10) .
Eu1 Ga2 3.4765(10) 45
Eu1 Ga2 3.4765(10) 17
Eu1 Ga2 3.4765(10) 133_655
Eu1 Ga2 3.4765(10) 9
Eu1 Ga2 3.4765(10) 126_655
Eu1 Al2 3.4765(10) 45
Eu1 Al2 3.4765(10) 17
Eu1 Cu2 3.4765(10) 126_655
Eu1 Cu2 3.4765(10) 9
Cu1 Ga2 2.5441(9) 113
Cu1 Ga2 2.5441(9) 17
Cu1 Ga2 2.5441(9) 105
Cu1 Ga2 2.5441(9) 9
Cu1 Cu2 2.5441(9) 97
Cu1 Ga2 2.5441(9) 97
Cu1 Al2 2.5441(9) 113
Cu1 Cu2 2.5441(9) 9
Cu1 Cu2 2.5441(9) 105
Cu1 Al2 2.5441(9) 17
Cu1 Al2 2.5441(9) 105
Cu1 Cu2 2.5441(9) 17
Cu2 Ga2 2.5313(11) 173
Cu2 Al2 2.5313(11) 173
Cu2 Cu2 2.5313(11) 173
Cu2 Ga2 2.5313(11) 5
Cu2 Al2 2.5313(11) 5
Cu2 Cu2 2.5313(11) 5
Cu2 Ga2 2.6393(10) 66_454
Cu2 Al2 2.6393(10) 66_454
Cu2 Cu2 2.6393(10) 66_454
Cu2 Cu2 2.6393(10) 178
Cu2 Ga2 2.6393(10) 178
